data_1552909
loop_
_publ_author_name
'Hartmann, Nathaniel J.'
'Wu, Guang'
'Hayton, Trevor W.'

_publ_section_title
;
 Synthesis and reactivity of a nickel(ii) thioperoxide complex:
 demonstration of sulfide-mediated N<sub>2</sub>O reduction.
;
_journal_issue 31
_journal_name_full 'Chemical science'
_journal_page_first 6580
_journal_page_last 6588
_journal_paper_doi 10.1039/c8sc02536c
_journal_volume 9
_journal_year 2018
_chemical_formula_moiety 'C47 H77 K N2 Ni O8 S2, 2(C6 H14)'
_chemical_formula_sum 'C59 H105 K N2 Ni O8 S2'
_chemical_formula_weight 1132.37
_space_group_crystal_system monoclinic
_space_group_IT_number 15
_space_group_name_Hall '-C 2yc'
_space_group_name_H-M_alt 'C 1 2/c 1'
_symmetry_space_group_name_Hall '-C 2yc'
_symmetry_space_group_name_H-M 'C 1 2/c 1'
_atom_sites_solution_hydrogens geom
_audit_creation_method SHELXL-2014/7
_audit_update_record
;
2018-06-04 deposited with the CCDC.
2018-07-13 downloaded from the CCDC.
;
_cell_angle_alpha 90
_cell_angle_beta 112.480(2)
_cell_angle_gamma 90
_cell_formula_units_Z 8
_cell_length_a 38.446(4)
_cell_length_b 18.5998(16)
_cell_length_c 18.9696(16)
_cell_measurement_reflns_used 330
_cell_measurement_temperature 100(2)
_cell_measurement_theta_max 27.2
_cell_measurement_theta_min 2.34
_cell_volume 12534(2)
_computing_structure_refinement 'SHELXL-2014/7 (Sheldrick, 2014)'
_diffrn_ambient_temperature 100(2)
_diffrn_measured_fraction_theta_full 1.000
_diffrn_measured_fraction_theta_max 0.998
_diffrn_measurement_device_type 'Bruker Kappa Apex II'
_diffrn_measurement_method 'Omega scan'
_diffrn_radiation_type MoK\a
_diffrn_radiation_wavelength 0.71073
_diffrn_reflns_av_R_equivalents 0.0616
_diffrn_reflns_av_unetI/netI 0.1109
_diffrn_reflns_Laue_measured_fraction_full 1.000
_diffrn_reflns_Laue_measured_fraction_max 0.998
_diffrn_reflns_limit_h_max 48
_diffrn_reflns_limit_h_min -47
_diffrn_reflns_limit_k_max 12
_diffrn_reflns_limit_k_min -23
_diffrn_reflns_limit_l_max 17
_diffrn_reflns_limit_l_min -23
_diffrn_reflns_number 27994
_diffrn_reflns_point_group_measured_fraction_full 1.000
_diffrn_reflns_point_group_measured_fraction_max 0.998
_diffrn_reflns_theta_full 25.242
_diffrn_reflns_theta_max 26.406
_diffrn_reflns_theta_min 1.146
_exptl_absorpt_coefficient_mu 0.493
_exptl_absorpt_correction_type multi-scan
_exptl_absorpt_process_details sadabs
_exptl_crystal_colour Orange
_exptl_crystal_density_diffrn 1.200
_exptl_crystal_description Plate
_exptl_crystal_F_000 4928
_exptl_crystal_size_max 0.2
_exptl_crystal_size_mid 0.1
_exptl_crystal_size_min 0.03
_exptl_transmission_factor_max 0.7454
_exptl_transmission_factor_min 0.6818
_refine_diff_density_max 1.252
_refine_diff_density_min -1.125
_refine_diff_density_rms 0.106
_refine_ls_extinction_method none
_refine_ls_goodness_of_fit_ref 1.029
_refine_ls_hydrogen_treatment constr
_refine_ls_matrix_type full
_refine_ls_number_parameters 636
_refine_ls_number_reflns 12832
_refine_ls_number_restraints 91
_refine_ls_restrained_S_all 1.033
_refine_ls_R_factor_all 0.1641
_refine_ls_R_factor_gt 0.0865
_refine_ls_shift/su_max 0.002
_refine_ls_shift/su_mean 0.000
_refine_ls_structure_factor_coef Fsqd
_refine_ls_weighting_details 'w=1/[\s^2^(Fo^2^)+(0.1274P)^2^+45.5372P] where P=(Fo^2^+2Fc^2^)/3'
_refine_ls_weighting_scheme calc
_refine_ls_wR_factor_gt 0.2195
_refine_ls_wR_factor_ref 0.2693
_reflns_Friedel_coverage 0.000
_reflns_number_gt 6912
_reflns_number_total 12832
_reflns_threshold_expression 'I > 2\s(I)'
_cod_data_source_file c8sc02536c2.cif
_cod_data_source_block NH_6_90_0m_a
_cod_original_cell_volume 12534.2(19)
_cod_database_code 1552909
_shelx_shelxl_version_number 2014/7
_shelx_space_group_comment
;
The symmetry employed for this shelxl refinement is uniquely defined
by the following loop, which should always be used as a source of
symmetry information in preference to the above space-group names.
They are only intended as comments.
;

loop_
_space_group_symop_operation_xyz
'x, y, z'
'-x, y, -z+1/2'
'x+1/2, y+1/2, z'
'-x+1/2, y+1/2, -z+1/2'
'-x, -y, -z'
'x, -y, z-1/2'
'-x+1/2, -y+1/2, -z'
'x+1/2, -y+1/2, z-1/2'

loop_
_atom_site_label
_atom_site_type_symbol
_atom_site_fract_x
_atom_site_fract_y
_atom_site_fract_z
_atom_site_U_iso_or_equiv
_atom_site_adp_type
_atom_site_occupancy
_atom_site_site_symmetry_order
_atom_site_calc_flag
_atom_site_refinement_flags_posn
_atom_site_refinement_flags_adp
_atom_site_refinement_flags_occupancy
_atom_site_disorder_assembly
_atom_site_disorder_group
C1 C 0.59048(15) 0.7606(3) 0.7430(3) 0.0355(14) Uani 1 1 d . . . A 4
C2 C 0.59243(19) 0.6878(3) 0.7641(3) 0.0487(18) Uani 1 1 d . . . A 4
C3 C 0.5875(2) 0.6288(4) 0.7057(4) 0.062(2) Uani 1 1 d . . . A 4
H3 H 0.5770 0.6514 0.6540 0.074 Uiso 1 1 calc R U . A 4
C4 C 0.6231(3) 0.5942(7) 0.7145(9) 0.201(10) Uani 1 1 d . . . A 4
H4A H 0.6366 0.5804 0.7679 0.301 Uiso 1 1 calc R U . A 4
H4B H 0.6386 0.6277 0.6991 0.301 Uiso 1 1 calc R U . A 4
H4C H 0.6181 0.5511 0.6822 0.301 Uiso 1 1 calc R U . A 4
C5 C 0.5593(5) 0.5719(7) 0.7087(6) 0.176(8) Uani 1 1 d . . . A 4
H5A H 0.5647 0.5261 0.6894 0.264 Uiso 1 1 calc R U . A 4
H5B H 0.5337 0.5874 0.6772 0.264 Uiso 1 1 calc R U . A 4
H5C H 0.5615 0.5657 0.7616 0.264 Uiso 1 1 calc R U . A 4
C6 C 0.5981(2) 0.6720(4) 0.8387(4) 0.063(2) Uani 1 1 d . . . A 4
H6 H 0.5995 0.6231 0.8540 0.076 Uiso 1 1 calc R U . A 4
C7 C 0.6018(2) 0.7246(5) 0.8911(4) 0.063(2) Uani 1 1 d . . . A 4
H7 H 0.6065 0.7123 0.9425 0.075 Uiso 1 1 calc R U . A 4
C8 C 0.59885(17) 0.7954(4) 0.8694(3) 0.0477(17) Uani 1 1 d . . . A 4
H8 H 0.6009 0.8317 0.9060 0.057 Uiso 1 1 calc R U . A 4
C9 C 0.59287(15) 0.8152(3) 0.7948(3) 0.0353(14) Uani 1 1 d . . . A 4
C10 C 0.62520(17) 0.9342(3) 0.7974(4) 0.0452(16) Uani 1 1 d . . . A 4
H10A H 0.6392 0.9259 0.8520 0.068 Uiso 1 1 calc R U . A 4
H10B H 0.6202 0.9857 0.7882 0.068 Uiso 1 1 calc R U . A 4
H10C H 0.6401 0.9173 0.7687 0.068 Uiso 1 1 calc R U . A 4
C11 C 0.58808(15) 0.8934(3) 0.7713(3) 0.0359(14) Uani 1 1 d . . . A 4
H11 H 0.5770 0.8948 0.7143 0.043 Uiso 1 1 calc R U . A 4
C12 C 0.56075(18) 0.9319(4) 0.7991(4) 0.0569(19) Uani 1 1 d . . . A 4
H12A H 0.5377 0.9034 0.7858 0.085 Uiso 1 1 calc R U . A 4
H12B H 0.5546 0.9792 0.7747 0.085 Uiso 1 1 calc R U . A 4
H12C H 0.5724 0.9379 0.8546 0.085 Uiso 1 1 calc R U . A 4
C13 C 0.51658(15) 0.7796(3) 0.6026(3) 0.0359(14) Uani 1 1 d . . . A 4
C14 C 0.49650(15) 0.7209(3) 0.5437(3) 0.0399(15) Uani 1 1 d . . . A 4
H14A H 0.4965 0.7344 0.4938 0.060 Uiso 1 1 calc R U . A 4
H14B H 0.4705 0.7159 0.5401 0.060 Uiso 1 1 calc R U . A 4
H14C H 0.5097 0.6751 0.5599 0.060 Uiso 1 1 calc R U . A 4
C15 C 0.49685(16) 0.8517(4) 0.5764(4) 0.0507(18) Uani 1 1 d . . . A 4
H15A H 0.4988 0.8658 0.5283 0.076 Uiso 1 1 calc R U . A 4
H15B H 0.5088 0.8883 0.6153 0.076 Uiso 1 1 calc R U . A 4
H15C H 0.4703 0.8471 0.5687 0.076 Uiso 1 1 calc R U . A 4
C16 C 0.51089(19) 0.7603(6) 0.6757(4) 0.076(3) Uani 1 1 d . . . A 4
H16A H 0.4839 0.7576 0.6651 0.113 Uiso 1 1 calc R U . A 4
H16B H 0.5225 0.7972 0.7144 0.113 Uiso 1 1 calc R U . A 4
H16C H 0.5226 0.7136 0.6945 0.113 Uiso 1 1 calc R U . A 4
C17 C 0.55929(13) 0.8045(3) 0.5361(3) 0.0252(11) Uani 1 1 d . . . A 4
H17 H 0.5352 0.8075 0.4960 0.030 Uiso 1 1 calc R U . A 4
C18 C 0.58902(13) 0.8187(3) 0.5133(3) 0.0245(11) Uani 1 1 d . . . A 4
C19 C 0.57525(15) 0.8363(4) 0.4259(3) 0.0408(15) Uani 1 1 d . . . A 4
C20 C 0.5531(2) 0.7708(5) 0.3814(4) 0.068(3) Uani 1 1 d . . . A 4
H20A H 0.5697 0.7288 0.3926 0.103 Uiso 1 1 calc R U . A 4
H20B H 0.5435 0.7810 0.3266 0.103 Uiso 1 1 calc R U . A 4
H20C H 0.5320 0.7610 0.3968 0.103 Uiso 1 1 calc R U . A 4
C21 C 0.54920(18) 0.9025(4) 0.4091(4) 0.059(2) Uani 1 1 d . . . A 4
H21A H 0.5272 0.8914 0.4213 0.089 Uiso 1 1 calc R U . A 4
H21B H 0.5409 0.9151 0.3550 0.089 Uiso 1 1 calc R U . A 4
H21C H 0.5629 0.9431 0.4403 0.089 Uiso 1 1 calc R U . A 4
C22 C 0.60507(18) 0.8514(5) 0.3918(3) 0.065(2) Uani 1 1 d . . . A 4
H22A H 0.6216 0.8905 0.4202 0.098 Uiso 1 1 calc R U . A 4
H22B H 0.5925 0.8653 0.3382 0.098 Uiso 1 1 calc R U . A 4
H22C H 0.6201 0.8080 0.3954 0.098 Uiso 1 1 calc R U . A 4
C23 C 0.65686(13) 0.8297(3) 0.5442(3) 0.0307(12) Uani 1 1 d . . . A 4
C24 C 0.67245(14) 0.8981(3) 0.5535(3) 0.0317(13) Uani 1 1 d . . . A 4
C25 C 0.6779(3) 0.9966(6) 0.6471(5) 0.107(4) Uani 1 1 d . . . A 4
H25A H 0.6837 0.9615 0.6885 0.160 Uiso 1 1 calc R U . A 4
H25B H 0.6646 1.0377 0.6574 0.160 Uiso 1 1 calc R U . A 4
H25C H 0.7014 1.0133 0.6437 0.160 Uiso 1 1 calc R U . A 4
C26 C 0.65399(15) 0.9626(3) 0.5741(3) 0.0359(13) Uani 1 1 d . . . A 4
H26 H 0.6306 0.9452 0.5799 0.043 Uiso 1 1 calc R U . A 4
C27 C 0.6425(3) 1.0199(5) 0.5134(5) 0.089(3) Uani 1 1 d . . . A 4
H27A H 0.6648 1.0372 0.5054 0.134 Uiso 1 1 calc R U . A 4
H27B H 0.6308 1.0601 0.5297 0.134 Uiso 1 1 calc R U . A 4
H27C H 0.6245 0.9999 0.4657 0.134 Uiso 1 1 calc R U . A 4
C28 C 0.70616(17) 0.9073(4) 0.5434(4) 0.0453(16) Uani 1 1 d . . . A 4
H28 H 0.7173 0.9537 0.5499 0.054 Uiso 1 1 calc R U . A 4
C29 C 0.72337(19) 0.8510(4) 0.5242(5) 0.069(2) Uani 1 1 d . . . A 4
H29 H 0.7465 0.8582 0.5182 0.082 Uiso 1 1 calc R U . A 4
C30 C 0.70744(19) 0.7837(4) 0.5136(5) 0.073(3) Uani 1 1 d . . . A 4
H30 H 0.7194 0.7449 0.4990 0.088 Uiso 1 1 calc R U . A 4
C31 C 0.67393(16) 0.7717(4) 0.5241(4) 0.0507(18) Uani 1 1 d . . . A 4
C32 C 0.6753(3) 0.6517(4) 0.5865(8) 0.147(6) Uani 1 1 d . . . A 4
H32A H 0.7013 0.6408 0.5934 0.220 Uiso 1 1 calc R U . A 4
H32B H 0.6613 0.6068 0.5821 0.220 Uiso 1 1 calc R U . A 4
H32C H 0.6751 0.6791 0.6305 0.220 Uiso 1 1 calc R U . A 4
C33 C 0.65662(18) 0.6965(4) 0.5134(5) 0.066(2) Uani 1 1 d . . . A 4
H33 H 0.6296 0.7026 0.5057 0.079 Uiso 1 1 calc R U . A 4
C34 C 0.6573(3) 0.6603(6) 0.4419(9) 0.171(8) Uani 1 1 d . . . A 4
H34A H 0.6445 0.6909 0.3975 0.257 Uiso 1 1 calc R U . A 4
H34B H 0.6445 0.6137 0.4349 0.257 Uiso 1 1 calc R U . A 4
H34C H 0.6835 0.6528 0.4475 0.257 Uiso 1 1 calc R U . A 4
C35 C 0.7940(2) 0.6802(5) 0.9922(4) 0.069(2) Uani 1 1 d . . . A 4
H35A H 0.8031 0.7216 1.0271 0.083 Uiso 1 1 calc R U . A 4
H35B H 0.8124 0.6405 1.0110 0.083 Uiso 1 1 calc R U . A 4
C36 C 0.7567(3) 0.6570(5) 0.9886(4) 0.071(2) Uani 1 1 d . . . A 4
H36A H 0.7573 0.6507 1.0409 0.085 Uiso 1 1 calc R U . A 4
H36B H 0.7377 0.6943 0.9627 0.085 Uiso 1 1 calc R U . A 4
C37 C 0.7086(2) 0.5727(5) 0.9277(5) 0.085(3) Uani 1 1 d . . . A 4
H37A H 0.6927 0.6111 0.8949 0.102 Uiso 1 1 calc R U . A 4
H37B H 0.7031 0.5698 0.9745 0.102 Uiso 1 1 calc R U . A 4
C38 C 0.6995(2) 0.5022(6) 0.8862(8) 0.116(5) Uani 1 1 d . . . A 4
H38A H 0.7159 0.4639 0.9183 0.139 Uiso 1 1 calc R U . A 4
H38B H 0.6730 0.4891 0.8754 0.139 Uiso 1 1 calc R U . A 4
C39 C 0.7036(3) 0.4430(5) 0.7778(9) 0.132(6) Uani 1 1 d . . . A 4
H39A H 0.6810 0.4160 0.7752 0.159 Uiso 1 1 calc R U . A 4
H39B H 0.7261 0.4136 0.8066 0.159 Uiso 1 1 calc R U . A 4
C40 C 0.7021(3) 0.4566(6) 0.7003(9) 0.148(7) Uani 1 1 d . . . A 4
H40A H 0.6992 0.4106 0.6724 0.178 Uiso 1 1 calc R U . A 4
H40B H 0.6803 0.4875 0.6721 0.178 Uiso 1 1 calc R U . A 4
C41 C 0.7760(4) 0.5242(8) 0.6476(6) 0.138(7) Uani 1 1 d . . . A 4
H41A H 0.7810 0.5224 0.6001 0.165 Uiso 1 1 calc R U . A 4
H41B H 0.7960 0.4968 0.6874 0.165 Uiso 1 1 calc R U . A 4
C42 C 0.8090(3) 0.6330(12) 0.6797(7) 0.164(9) Uani 1 1 d . . . A 4
H42A H 0.8104 0.6405 0.6291 0.197 Uiso 1 1 calc R U . A 4
H42B H 0.8310 0.6040 0.7115 0.197 Uiso 1 1 calc R U . A 4
C43 C 0.8089(2) 0.7031(8) 0.7168(5) 0.121(6) Uani 1 1 d . . . A 4
H43A H 0.8295 0.7338 0.7146 0.145 Uiso 1 1 calc R U . A 4
H43B H 0.7848 0.7282 0.6894 0.145 Uiso 1 1 calc R U . A 4
C44 C 0.7417(4) 0.4933(7) 0.6349(6) 0.159(8) Uani 1 1 d . . . A 4
H44A H 0.7409 0.4439 0.6150 0.190 Uiso 1 1 calc R U . A 4
H44B H 0.7213 0.5216 0.5966 0.190 Uiso 1 1 calc R U . A 4
C45 C 0.81539(19) 0.7549(5) 0.8361(5) 0.078(3) Uani 1 1 d . . . A 4
H45A H 0.7914 0.7816 0.8133 0.093 Uiso 1 1 calc R U . A 4
H45B H 0.8359 0.7862 0.8345 0.093 Uiso 1 1 calc R U . A 4
C46 C 0.82221(18) 0.7358(4) 0.9153(4) 0.063(2) Uani 1 1 d . . . A 4
H46A H 0.8445 0.7040 0.9360 0.075 Uiso 1 1 calc R U . A 4
H46B H 0.8273 0.7798 0.9470 0.075 Uiso 1 1 calc R U . A 4
C49 C 0.55827(14) 0.7866(3) 0.6067(3) 0.0261(11) Uani 1 1 d . . . A 4
C50 C 0.9124(4) 0.8546(6) 0.7907(7) 0.127(4) Uiso 1 1 d D . . B 4
C51 C 0.9354(3) 0.7934(5) 0.8129(6) 0.084(3) Uiso 1 1 d D . . B 4
C52 C 0.9161(3) 0.7337(5) 0.8271(6) 0.095(3) Uiso 1 1 d D . . B 4
C53 C 0.9384(2) 0.6617(5) 0.8520(5) 0.071(2) Uiso 1 1 d . . . B 4
C54 C 0.9191(4) 0.5986(8) 0.8667(8) 0.134(4) Uiso 1 1 d . . . B 4
C55 C 0.9410(3) 0.5295(6) 0.8933(6) 0.092(3) Uiso 1 1 d . . . B 4
K1 K 0.74323(3) 0.62859(7) 0.78538(7) 0.0383(3) Uani 1 1 d . . . A 4
N1 N 0.58964(11) 0.7796(2) 0.6682(2) 0.0260(10) Uani 1 1 d . . . A 4
N2 N 0.62476(11) 0.8172(2) 0.5632(2) 0.0248(9) Uani 1 1 d . . . A 4
Ni1 Ni 0.63935(2) 0.79430(4) 0.66965(4) 0.0289(2) Uani 1 1 d . . . A 4
O1 O 0.68904(12) 0.7056(2) 0.8139(2) 0.0506(12) Uani 1 1 d . . . A 4
O2 O 0.72589(13) 0.7605(4) 0.7116(3) 0.085(2) Uani 1 1 d . . . A 4
O3 O 0.78983(12) 0.6997(2) 0.9176(2) 0.0522(12) Uani 1 1 d . . . A 4
O4 O 0.74613(14) 0.5894(3) 0.9470(3) 0.0710(16) Uani 1 1 d . . . A 4
O5 O 0.70537(13) 0.5086(3) 0.8151(4) 0.084(2) Uani 1 1 d . . . A 4
O6 O 0.73637(18) 0.4916(3) 0.7053(4) 0.099(2) Uani 1 1 d . . . A 4
O7 O 0.77668(17) 0.5991(5) 0.6720(3) 0.098(2) Uani 1 1 d . . . A 4
O8 O 0.81373(12) 0.6918(3) 0.7945(3) 0.0656(15) Uani 1 1 d . . . A 4
S1 S 0.67444(4) 0.77930(9) 0.79005(9) 0.0474(4) Uani 1 1 d . . . A 4
S2 S 0.69932(5) 0.81730(11) 0.71654(11) 0.0674(7) Uani 1 1 d . . . A 4
C80 C 0.5092(16) 0.405(3) 0.7890(18) 0.31(3) Uiso 0.5 1 d D . P C 1
C81 C 0.5299(9) 0.440(2) 0.8558(16) 0.190(14) Uiso 0.5 1 d D . P C 1
C82 C 0.5210(7) 0.4225(15) 0.9169(14) 0.146(11) Uiso 0.5 1 d D . P C 1
C83 C 0.5475(10) 0.4419(14) 0.9869(15) 0.29(3) Uiso 0.5 1 d D . P C 1
C84 C 0.5497(9) 0.5148(15) 1.0005(19) 0.214(17) Uiso 0.5 1 d D . P C 1
C85 C 0.5749(6) 0.5501(11) 0.9773(12) 0.094(6) Uiso 0.5 1 d D . P C 1
C86 C 0.5335(8) 0.472(4) 0.920(3) 0.31(3) Uiso 0.5 1 d D . P D 2
C87 C 0.5685(8) 0.4815(15) 0.9180(12) 0.151(10) Uiso 0.5 1 d D . P D 2
C88 C 0.5979(8) 0.4820(11) 0.9869(19) 0.34(3) Uiso 0.5 1 d D . P D 2
C89 C 0.6138(5) 0.5482(10) 1.0124(10) 0.081(5) Uiso 0.5 1 d D . P D 2
C90 C 0.5952(8) 0.5895(13) 1.0458(17) 0.152(11) Uiso 0.5 1 d D . P D 2
C91 C 0.560(3) 0.565(8) 1.040(12) 1.8(5) Uiso 0.5 1 d D . P D 2

loop_
_atom_site_aniso_label
_atom_site_aniso_U_11
_atom_site_aniso_U_22
_atom_site_aniso_U_33
_atom_site_aniso_U_23
_atom_site_aniso_U_13
_atom_site_aniso_U_12
C1 0.034(3) 0.046(3) 0.018(3) 0.007(3) 0.000(2) -0.018(3)
C2 0.054(4) 0.044(4) 0.027(3) 0.013(3) -0.007(3) -0.019(3)
C3 0.076(5) 0.036(4) 0.047(4) 0.010(3) -0.006(4) -0.012(4)
C4 0.116(9) 0.103(9) 0.251(17) -0.120(11) -0.077(10) 0.059(8)
C5 0.32(2) 0.122(10) 0.075(7) -0.030(7) 0.067(10) -0.166(12)
C6 0.064(5) 0.069(5) 0.035(4) 0.027(4) -0.006(3) -0.029(4)
C7 0.059(4) 0.095(6) 0.017(3) 0.017(4) -0.006(3) -0.035(4)
C8 0.039(3) 0.076(5) 0.020(3) 0.001(3) 0.002(2) -0.023(3)
C9 0.033(3) 0.049(4) 0.018(3) 0.002(3) 0.003(2) -0.013(3)
C10 0.045(4) 0.044(4) 0.054(4) -0.014(3) 0.027(3) -0.008(3)
C11 0.034(3) 0.047(4) 0.026(3) -0.004(3) 0.009(2) -0.009(3)
C12 0.037(3) 0.081(5) 0.049(4) -0.014(4) 0.013(3) 0.000(3)
C13 0.025(3) 0.063(4) 0.018(3) -0.001(3) 0.006(2) -0.020(3)
C14 0.028(3) 0.058(4) 0.029(3) 0.003(3) 0.005(2) -0.017(3)
C15 0.027(3) 0.077(5) 0.050(4) -0.017(4) 0.016(3) -0.008(3)
C16 0.040(4) 0.155(8) 0.028(3) 0.005(4) 0.008(3) -0.049(5)
C17 0.016(2) 0.036(3) 0.019(2) 0.003(2) 0.0006(19) 0.000(2)
C18 0.022(2) 0.029(3) 0.020(3) 0.001(2) 0.006(2) -0.004(2)
C19 0.028(3) 0.075(5) 0.019(3) -0.007(3) 0.010(2) -0.021(3)
C20 0.052(4) 0.125(7) 0.031(4) -0.028(4) 0.019(3) -0.046(5)
C21 0.037(3) 0.086(5) 0.046(4) 0.041(4) 0.006(3) -0.004(4)
C22 0.043(4) 0.129(7) 0.024(3) -0.011(4) 0.014(3) -0.041(4)
C23 0.016(2) 0.041(3) 0.035(3) -0.003(3) 0.010(2) -0.007(2)
C24 0.023(3) 0.045(3) 0.026(3) -0.001(2) 0.008(2) -0.011(2)
C25 0.108(7) 0.114(8) 0.053(5) -0.027(5) -0.018(5) 0.069(7)
C26 0.029(3) 0.034(3) 0.043(3) 0.006(3) 0.012(2) -0.007(2)
C27 0.130(8) 0.060(5) 0.062(5) 0.025(4) 0.020(5) 0.023(5)
C28 0.038(3) 0.049(4) 0.053(4) -0.014(3) 0.022(3) -0.021(3)
C29 0.033(3) 0.079(6) 0.103(6) -0.040(5) 0.037(4) -0.028(4)
C30 0.039(4) 0.067(5) 0.130(7) -0.049(5) 0.050(5) -0.019(4)
C31 0.024(3) 0.049(4) 0.082(5) -0.023(4) 0.023(3) -0.010(3)
C32 0.078(6) 0.029(4) 0.240(15) 0.020(6) -0.043(8) 0.000(4)
C33 0.030(3) 0.038(4) 0.132(7) -0.031(4) 0.033(4) -0.010(3)
C34 0.146(10) 0.132(10) 0.329(19) -0.174(12) 0.194(13) -0.107(9)
C35 0.065(5) 0.086(6) 0.038(4) -0.006(4) 0.000(3) 0.044(4)
C36 0.099(7) 0.072(6) 0.044(4) 0.015(4) 0.030(4) 0.045(5)
C37 0.059(5) 0.105(8) 0.109(7) 0.084(6) 0.050(5) 0.040(5)
C38 0.042(5) 0.098(8) 0.203(13) 0.106(9) 0.041(6) 0.011(5)
C39 0.060(6) 0.038(5) 0.212(14) 0.007(7) -0.044(8) -0.015(4)
C40 0.079(7) 0.071(7) 0.189(14) -0.072(9) -0.067(9) 0.016(6)
C41 0.170(13) 0.202(15) 0.030(5) 0.005(7) 0.026(7) 0.138(13)
C42 0.070(8) 0.37(3) 0.063(7) 0.007(11) 0.035(6) 0.069(12)
C43 0.033(4) 0.264(17) 0.060(6) 0.081(8) 0.010(4) -0.022(7)
C44 0.174(14) 0.148(12) 0.069(8) -0.063(7) -0.049(8) 0.116(12)
C45 0.028(3) 0.067(6) 0.105(7) 0.025(5) -0.012(4) -0.002(4)
C46 0.037(4) 0.048(4) 0.075(5) -0.022(4) -0.011(3) -0.002(3)
C49 0.024(2) 0.028(3) 0.025(3) 0.001(2) 0.007(2) -0.008(2)
K1 0.0270(6) 0.0456(8) 0.0356(7) -0.0056(6) 0.0045(5) 0.0003(6)
N1 0.026(2) 0.029(2) 0.019(2) 0.0004(18) 0.0046(17) -0.0106(18)
N2 0.019(2) 0.024(2) 0.028(2) -0.0004(18) 0.0057(18) -0.0015(17)
Ni1 0.0204(3) 0.0309(4) 0.0248(4) 0.0057(3) -0.0032(3) -0.0025(3)
O1 0.040(2) 0.061(3) 0.049(3) 0.027(2) 0.016(2) 0.018(2)
O2 0.029(2) 0.143(5) 0.075(4) 0.061(4) 0.012(2) 0.007(3)
O3 0.050(3) 0.049(3) 0.038(3) -0.004(2) -0.006(2) 0.007(2)
O4 0.057(3) 0.084(4) 0.081(4) 0.043(3) 0.037(3) 0.035(3)
O5 0.036(3) 0.037(3) 0.164(6) 0.033(3) 0.022(3) 0.002(2)
O6 0.084(4) 0.081(4) 0.076(4) -0.050(3) -0.032(3) 0.039(3)
O7 0.060(4) 0.188(8) 0.045(3) -0.007(4) 0.019(3) 0.045(4)
O8 0.032(2) 0.091(4) 0.059(3) 0.020(3) 0.002(2) -0.006(3)
S1 0.0394(8) 0.0514(10) 0.0321(8) 0.0013(7) -0.0077(6) 0.0115(7)
S2 0.0295(8) 0.0717(13) 0.0691(12) 0.0388(10) -0.0168(8) -0.0204(8)

loop_
_atom_type_symbol
_atom_type_description
_atom_type_scat_dispersion_real
_atom_type_scat_dispersion_imag
_atom_type_scat_source
C C 0.0033 0.0016 'International Tables Vol C Tables 4.2.6.8 and 6.1.1.4'
N N 0.0061 0.0033 'International Tables Vol C Tables 4.2.6.8 and 6.1.1.4'
O O 0.0106 0.0060 'International Tables Vol C Tables 4.2.6.8 and 6.1.1.4'
S S 0.1246 0.1234 'International Tables Vol C Tables 4.2.6.8 and 6.1.1.4'
K K 0.2009 0.2494 'International Tables Vol C Tables 4.2.6.8 and 6.1.1.4'
Ni Ni 0.3393 1.1124 'International Tables Vol C Tables 4.2.6.8 and 6.1.1.4'
H H 0.0000 0.0000 'International Tables Vol C Tables 4.2.6.8 and 6.1.1.4'

loop_
_geom_angle_atom_site_label_1
_geom_angle_atom_site_label_2
_geom_angle_atom_site_label_3
_geom_angle
_geom_angle_site_symmetry_3
C9 C1 C2 121.4(5) .
C9 C1 N1 118.9(5) .
C2 C1 N1 119.5(5) .
C6 C2 C1 117.9(6) .
C6 C2 C3 121.3(6) .
C1 C2 C3 120.8(5) .
C4 C3 C2 112.6(7) .
C4 C3 C5 109.7(10) .
C2 C3 C5 111.5(8) .
C4 C3 H3 107.6 .
C2 C3 H3 107.6 .
C5 C3 H3 107.6 .
C3 C4 H4A 109.5 .
C3 C4 H4B 109.5 .
H4A C4 H4B 109.5 .
C3 C4 H4C 109.5 .
H4A C4 H4C 109.5 .
H4B C4 H4C 109.5 .
C3 C5 H5A 109.5 .
C3 C5 H5B 109.5 .
H5A C5 H5B 109.5 .
C3 C5 H5C 109.5 .
H5A C5 H5C 109.5 .
H5B C5 H5C 109.5 .
C7 C6 C2 121.8(7) .
C7 C6 H6 119.1 .
C2 C6 H6 119.1 .
C6 C7 C8 119.8(6) .
C6 C7 H7 120.1 .
C8 C7 H7 120.1 .
C7 C8 C9 121.5(6) .
C7 C8 H8 119.3 .
C9 C8 H8 119.3 .
C1 C9 C8 117.6(6) .
C1 C9 C11 121.8(5) .
C8 C9 C11 120.5(6) .
C11 C10 H10A 109.5 .
C11 C10 H10B 109.5 .
H10A C10 H10B 109.5 .
C11 C10 H10C 109.5 .
H10A C10 H10C 109.5 .
H10B C10 H10C 109.5 .
C9 C11 C12 111.9(5) .
C9 C11 C10 113.0(5) .
C12 C11 C10 109.8(5) .
C9 C11 H11 107.3 .
C12 C11 H11 107.3 .
C10 C11 H11 107.3 .
C11 C12 H12A 109.5 .
C11 C12 H12B 109.5 .
H12A C12 H12B 109.5 .
C11 C12 H12C 109.5 .
H12A C12 H12C 109.5 .
H12B C12 H12C 109.5 .
C15 C13 C16 106.0(6) .
C15 C13 C14 109.7(5) .
C16 C13 C14 106.6(5) .
C15 C13 C49 108.2(4) .
C16 C13 C49 118.0(5) .
C14 C13 C49 108.2(5) .
C13 C14 H14A 109.5 .
C13 C14 H14B 109.5 .
H14A C14 H14B 109.5 .
C13 C14 H14C 109.5 .
H14A C14 H14C 109.5 .
H14B C14 H14C 109.5 .
C13 C15 H15A 109.5 .
C13 C15 H15B 109.5 .
H15A C15 H15B 109.5 .
C13 C15 H15C 109.5 .
H15A C15 H15C 109.5 .
H15B C15 H15C 109.5 .
C13 C16 H16A 109.5 .
C13 C16 H16B 109.5 .
H16A C16 H16B 109.5 .
C13 C16 H16C 109.5 .
H16A C16 H16C 109.5 .
H16B C16 H16C 109.5 .
C18 C17 C49 132.2(4) .
C18 C17 H17 113.9 .
C49 C17 H17 113.9 .
N2 C18 C17 121.2(4) .
N2 C18 C19 126.4(4) .
C17 C18 C19 112.5(4) .
C20 C19 C21 109.8(6) .
C20 C19 C22 104.9(5) .
C21 C19 C22 107.2(6) .
C20 C19 C18 107.8(5) .
C21 C19 C18 108.4(5) .
C22 C19 C18 118.4(5) .
C19 C20 H20A 109.5 .
C19 C20 H20B 109.5 .
H20A C20 H20B 109.5 .
C19 C20 H20C 109.5 .
H20A C20 H20C 109.5 .
H20B C20 H20C 109.5 .
C19 C21 H21A 109.5 .
C19 C21 H21B 109.5 .
H21A C21 H21B 109.5 .
C19 C21 H21C 109.5 .
H21A C21 H21C 109.5 .
H21B C21 H21C 109.5 .
C19 C22 H22A 109.5 .
C19 C22 H22B 109.5 .
H22A C22 H22B 109.5 .
C19 C22 H22C 109.5 .
H22A C22 H22C 109.5 .
H22B C22 H22C 109.5 .
C24 C23 C31 121.3(5) .
C24 C23 N2 119.3(5) .
C31 C23 N2 119.1(5) .
C23 C24 C28 118.4(5) .
C23 C24 C26 122.3(5) .
C28 C24 C26 119.3(5) .
C26 C25 H25A 109.5 .
C26 C25 H25B 109.5 .
H25A C25 H25B 109.5 .
C26 C25 H25C 109.5 .
H25A C25 H25C 109.5 .
H25B C25 H25C 109.5 .
C25 C26 C27 107.9(7) .
C25 C26 C24 113.2(5) .
C27 C26 C24 113.0(6) .
C25 C26 H26 107.5 .
C27 C26 H26 107.5 .
C24 C26 H26 107.5 .
C26 C27 H27A 109.5 .
C26 C27 H27B 109.5 .
H27A C27 H27B 109.5 .
C26 C27 H27C 109.5 .
H27A C27 H27C 109.5 .
H27B C27 H27C 109.5 .
C29 C28 C24 121.0(6) .
C29 C28 H28 119.5 .
C24 C28 H28 119.5 .
C28 C29 C30 120.4(6) .
C28 C29 H29 119.8 .
C30 C29 H29 119.8 .
C29 C30 C31 120.6(7) .
C29 C30 H30 119.7 .
C31 C30 H30 119.7 .
C23 C31 C30 118.3(6) .
C23 C31 C33 121.2(5) .
C30 C31 C33 120.4(6) .
C33 C32 H32A 109.5 .
C33 C32 H32B 109.5 .
H32A C32 H32B 109.5 .
C33 C32 H32C 109.5 .
H32A C32 H32C 109.5 .
H32B C32 H32C 109.5 .
C34 C33 C31 111.6(7) .
C34 C33 C32 113.6(9) .
C31 C33 C32 110.3(6) .
C34 C33 H33 107.0 .
C31 C33 H33 107.0 .
C32 C33 H33 107.0 .
C33 C34 H34A 109.5 .
C33 C34 H34B 109.5 .
H34A C34 H34B 109.5 .
C33 C34 H34C 109.5 .
H34A C34 H34C 109.5 .
H34B C34 H34C 109.5 .
O3 C35 C36 107.1(6) .
O3 C35 H35A 110.3 .
C36 C35 H35A 110.3 .
O3 C35 H35B 110.3 .
C36 C35 H35B 110.3 .
H35A C35 H35B 108.5 .
O4 C36 C35 110.0(6) .
O4 C36 H36A 109.7 .
C35 C36 H36A 109.7 .
O4 C36 H36B 109.7 .
C35 C36 H36B 109.7 .
H36A C36 H36B 108.2 .
O4 C37 C38 110.2(7) .
O4 C37 H37A 109.6 .
C38 C37 H37A 109.6 .
O4 C37 H37B 109.6 .
C38 C37 H37B 109.6 .
H37A C37 H37B 108.1 .
O5 C38 C37 109.1(6) .
O5 C38 H38A 109.9 .
C37 C38 H38A 109.9 .
O5 C38 H38B 109.9 .
C37 C38 H38B 109.9 .
H38A C38 H38B 108.3 .
O5 C39 C40 109.3(9) .
O5 C39 H39A 109.8 .
C40 C39 H39A 109.8 .
O5 C39 H39B 109.8 .
C40 C39 H39B 109.8 .
H39A C39 H39B 108.3 .
O6 C40 C39 109.1(8) .
O6 C40 H40A 109.9 .
C39 C40 H40A 109.9 .
O6 C40 H40B 109.9 .
C39 C40 H40B 109.9 .
H40A C40 H40B 108.3 .
C44 C41 O7 110.8(9) .
C44 C41 H41A 109.5 .
O7 C41 H41A 109.5 .
C44 C41 H41B 109.5 .
O7 C41 H41B 109.5 .
H41A C41 H41B 108.1 .
O7 C42 C43 106.9(9) .
O7 C42 H42A 110.3 .
C43 C42 H42A 110.3 .
O7 C42 H42B 110.3 .
C43 C42 H42B 110.3 .
H42A C42 H42B 108.6 .
O8 C43 C42 109.7(10) .
O8 C43 H43A 109.7 .
C42 C43 H43A 109.7 .
O8 C43 H43B 109.7 .
C42 C43 H43B 109.7 .
H43A C43 H43B 108.2 .
C41 C44 O6 108.4(9) .
C41 C44 H44A 110.0 .
O6 C44 H44A 110.0 .
C41 C44 H44B 110.0 .
O6 C44 H44B 110.0 .
H44A C44 H44B 108.4 .
O8 C45 C46 109.0(6) .
O8 C45 H45A 109.9 .
C46 C45 H45A 109.9 .
O8 C45 H45B 109.9 .
C46 C45 H45B 109.9 .
H45A C45 H45B 108.3 .
O3 C46 C45 109.2(5) .
O3 C46 H46A 109.8 .
C45 C46 H46A 109.8 .
O3 C46 H46B 109.8 .
C45 C46 H46B 109.8 .
H46A C46 H46B 108.3 .
N1 C49 C17 121.2(5) .
N1 C49 C13 126.9(4) .
C17 C49 C13 111.9(4) .
C50 C51 C52 112.3(9) .
C51 C52 C53 117.6(9) .
C54 C53 C52 118.8(9) .
C53 C54 C55 118.9(11) .
O1 K1 O2 65.45(14) .
O1 K1 O3 81.41(14) .
O2 K1 O3 88.95(16) .
O1 K1 O5 83.43(16) .
O2 K1 O5 138.84(14) .
O3 K1 O5 113.31(19) .
O1 K1 O8 122.61(17) .
O2 K1 O8 73.16(15) .
O3 K1 O8 59.37(15) .
O5 K1 O8 147.86(15) .
O1 K1 O6 129.18(18) .
O2 K1 O6 123.4(2) .
O3 K1 O6 141.04(14) .
O5 K1 O6 57.8(2) .
O8 K1 O6 106.3(2) .
O1 K1 O7 144.67(16) .
O2 K1 O7 83.4(2) .
O3 K1 O7 115.71(18) .
O5 K1 O7 113.5(2) .
O8 K1 O7 57.35(19) .
O6 K1 O7 55.7(2) .
O1 K1 O4 70.87(12) .
O2 K1 O4 127.94(18) .
O3 K1 O4 57.17(16) .
O5 K1 O4 56.5(2) .
O8 K1 O4 110.85(15) .
O6 K1 O4 105.6(2) .
O7 K1 O4 144.45(16) .
C49 N1 C1 123.9(4) .
C49 N1 Ni1 124.3(4) .
C1 N1 Ni1 111.8(3) .
C18 N2 C23 124.7(4) .
C18 N2 Ni1 123.8(3) .
C23 N2 Ni1 111.5(3) .
N1 Ni1 N2 97.32(17) .
N1 Ni1 S2 158.15(14) .
N2 Ni1 S2 102.93(13) .
N1 Ni1 S1 102.13(13) .
N2 Ni1 S1 160.38(13) .
S2 Ni1 S1 57.45(7) .
S1 O1 K1 130.4(2) .
S2 O2 K1 129.1(3) .
C35 O3 C46 112.7(6) .
C35 O3 K1 124.5(5) .
C46 O3 K1 117.5(4) .
C37 O4 C36 112.5(7) .
C37 O4 K1 98.7(4) .
C36 O4 K1 103.2(4) .
C39 O5 C38 113.7(9) .
C39 O5 K1 121.0(7) .
C38 O5 K1 121.5(6) .
C44 O6 C40 113.8(9) .
C44 O6 K1 116.8(7) .
C40 O6 K1 109.1(6) .
C42 O7 C41 112.5(11) .
C42 O7 K1 118.3(7) .
C41 O7 K1 116.5(7) .
C45 O8 C43 114.7(9) .
C45 O8 K1 102.3(4) .
C43 O8 K1 104.4(4) .
O1 S1 S2 107.4(2) .
O1 S1 Ni1 116.6(2) .
S2 S1 Ni1 61.08(6) .
O2 S2 S1 107.4(2) .
O2 S2 Ni1 118.6(3) .
S1 S2 Ni1 61.47(7) .
C81 C80 C80 151(2) 2_656
C82 C81 C80 115.2(16) .
C81 C82 C83 114.8(15) .
C82 C83 C84 114.0(15) .
C85 C84 C83 114.2(15) .
C88 C87 C86 116.0(16) .
C87 C88 C89 115.9(16) .
C90 C89 C88 115.4(15) .
C89 C90 C91 115.9(16) .

loop_
_geom_bond_atom_site_label_1
_geom_bond_atom_site_label_2
_geom_bond_distance
_geom_bond_site_symmetry_2
C1 C9 1.391(8) .
C1 C2 1.405(8) .
C1 N1 1.451(7) .
C2 C6 1.379(9) .
C2 C3 1.519(10) .
C3 C4 1.466(14) .
C3 C5 1.530(12) .
C3 H3 1.0000 .
C4 H4A 0.9800 .
C4 H4B 0.9800 .
C4 H4C 0.9800 .
C5 H5A 0.9800 .
C5 H5B 0.9800 .
C5 H5C 0.9800 .
C6 C7 1.362(11) .
C6 H6 0.9500 .
C7 C8 1.371(10) .
C7 H7 0.9500 .
C8 C9 1.394(8) .
C8 H8 0.9500 .
C9 C11 1.511(8) .
C10 C11 1.523(8) .
C10 H10A 0.9800 .
C10 H10B 0.9800 .
C10 H10C 0.9800 .
C11 C12 1.522(9) .
C11 H11 1.0000 .
C12 H12A 0.9800 .
C12 H12B 0.9800 .
C12 H12C 0.9800 .
C13 C15 1.527(9) .
C13 C16 1.527(8) .
C13 C14 1.541(8) .
C13 C49 1.580(7) .
C14 H14A 0.9800 .
C14 H14B 0.9800 .
C14 H14C 0.9800 .
C15 H15A 0.9800 .
C15 H15B 0.9800 .
C15 H15C 0.9800 .
C16 H16A 0.9800 .
C16 H16B 0.9800 .
C16 H16C 0.9800 .
C17 C18 1.394(7) .
C17 C49 1.395(7) .
C17 H17 0.9500 .
C18 N2 1.338(6) .
C18 C19 1.569(7) .
C19 C20 1.540(9) .
C19 C21 1.541(10) .
C19 C22 1.542(8) .
C20 H20A 0.9800 .
C20 H20B 0.9800 .
C20 H20C 0.9800 .
C21 H21A 0.9800 .
C21 H21B 0.9800 .
C21 H21C 0.9800 .
C22 H22A 0.9800 .
C22 H22B 0.9800 .
C22 H22C 0.9800 .
C23 C24 1.389(8) .
C23 C31 1.390(8) .
C23 N2 1.431(6) .
C24 C28 1.391(8) .
C24 C26 1.520(8) .
C25 C26 1.480(10) .
C25 H25A 0.9800 .
C25 H25B 0.9800 .
C25 H25C 0.9800 .
C26 C27 1.507(9) .
C26 H26 1.0000 .
C27 H27A 0.9800 .
C27 H27B 0.9800 .
C27 H27C 0.9800 .
C28 C29 1.361(10) .
C28 H28 0.9500 .
C29 C30 1.374(10) .
C29 H29 0.9500 .
C30 C31 1.394(9) .
C30 H30 0.9500 .
C31 C33 1.528(9) .
C32 C33 1.540(14) .
C32 H32A 0.9800 .
C32 H32B 0.9800 .
C32 H32C 0.9800 .
C33 C34 1.524(13) .
C33 H33 1.0000 .
C34 H34A 0.9800 .
C34 H34B 0.9800 .
C34 H34C 0.9800 .
C35 O3 1.409(9) .
C35 C36 1.474(12) .
C35 H35A 0.9900 .
C35 H35B 0.9900 .
C36 O4 1.457(10) .
C36 H36A 0.9900 .
C36 H36B 0.9900 .
C37 O4 1.381(9) .
C37 C38 1.501(16) .
C37 H37A 0.9900 .
C37 H37B 0.9900 .
C38 O5 1.456(13) .
C38 H38A 0.9900 .
C38 H38B 0.9900 .
C39 O5 1.400(13) .
C39 C40 1.472(19) .
C39 H39A 0.9900 .
C39 H39B 0.9900 .
C40 O6 1.439(15) .
C40 H40A 0.9900 .
C40 H40B 0.9900 .
C41 C44 1.37(2) .
C41 O7 1.464(15) .
C41 H41A 0.9900 .
C41 H41B 0.9900 .
C42 O7 1.353(16) .
C42 C43 1.48(2) .
C42 H42A 0.9900 .
C42 H42B 0.9900 .
C43 O8 1.429(10) .
C43 H43A 0.9900 .
C43 H43B 0.9900 .
C44 O6 1.426(16) .
C44 H44A 0.9900 .
C44 H44B 0.9900 .
C45 O8 1.401(10) .
C45 C46 1.467(11) .
C45 H45A 0.9900 .
C45 H45B 0.9900 .
C46 O3 1.429(8) .
C46 H46A 0.9900 .
C46 H46B 0.9900 .
C49 N1 1.325(6) .
C50 C51 1.401(11) .
C51 C52 1.417(13) .
C52 C53 1.562(13) .
C53 C54 1.472(15) .
C54 C55 1.512(16) .
K1 O1 2.747(4) .
K1 O2 2.777(6) .
K1 O3 2.796(4) .
K1 O5 2.836(5) .
K1 O8 2.899(5) .
K1 O6 2.926(5) .
K1 O7 2.949(6) .
K1 O4 3.111(5) .
N1 Ni1 1.920(4) .
N2 Ni1 1.925(4) .
Ni1 S2 2.1733(17) .
Ni1 S1 2.1814(16) .
O1 S1 1.485(5) .
O2 S2 1.496(7) .
S1 S2 2.093(3) .
C80 C81 1.373(13) .
C80 C80 1.37(7) 2_656
C81 C82 1.369(13) .
C82 C83 1.377(13) .
C83 C84 1.377(13) .
C84 C85 1.375(13) .
C86 C87 1.372(13) .
C87 C88 1.363(13) .
C88 C89 1.376(13) .
C89 C90 1.358(12) .
C90 C91 1.375(13) .
